data_4342692
loop_
_publ_author_name
'Gupta, Arvind K.'
'Yadav, Ashok'
'Srivastava, Anant Kumar'
'Ramya, Kormathmadam Raghupathy'
'Paithankar, Harshad'
'Nandi, Shyamapada'
'Chugh, Jeetender'
'Boomishankar, Ramamoorthy'

_publ_section_title
;
 A Neutral Cluster Cage with a Tetrahedral [Pd12IIL6] Framework: Crystal
 Structures and Host--Guest Studies
;
_journal_name_full 'Inorganic chemistry'
_journal_page_first 150317143949001
_journal_paper_doi 10.1021/ic502798r
_journal_year 2015
_chemical_formula_moiety 'C48 H84 N12 O28 P4 Pd12, (CH2Cl2)'
_chemical_formula_sum 'C49 H86 Cl2 N12 O28 P4 Pd12'
_chemical_formula_weight 2762.87
_space_group_crystal_system monoclinic
_space_group_IT_number 14
_space_group_name_Hall '-P 2yn'
_space_group_name_H-M_alt 'P 1 21/n 1'
_atom_sites_solution_hydrogens geom
_audit_creation_method SHELXL-2013
_cell_angle_alpha 90
_cell_angle_beta 107.223(2)
_cell_angle_gamma 90
_cell_formula_units_Z 4
_cell_length_a 17.777(2)
_cell_length_b 23.963(3)
_cell_length_c 29.741(3)
_cell_measurement_reflns_used 5251
_cell_measurement_temperature 100(2)
_cell_measurement_theta_max 26.47
_cell_measurement_theta_min 2.29
_cell_volume 12101(2)
_computing_cell_refinement 'Bruker SAINT'
_computing_data_collection 'Bruker APEX2'
_computing_data_reduction 'Bruker SAINT'
_computing_molecular_graphics 'Bruker SHELXTL'
_computing_publication_material 'Bruker SHELXTL'
_computing_structure_refinement 'SHELXL-2013 (Sheldrick, 2013)'
_computing_structure_solution 'SHELXS-97 (Sheldrick, 2008)'
_diffrn_ambient_temperature 100(2)
_diffrn_measured_fraction_theta_full 1.000
_diffrn_measured_fraction_theta_max 0.995
_diffrn_measurement_device_type 'Bruker APEX-II CCD'
_diffrn_measurement_method '\f and \w scans'
_diffrn_radiation_type MoK\a
_diffrn_radiation_wavelength 0.71073
_diffrn_reflns_av_R_equivalents 0.1611
_diffrn_reflns_av_unetI/netI 0.2847
_diffrn_reflns_Laue_measured_fraction_full 1.000
_diffrn_reflns_Laue_measured_fraction_max 0.995
_diffrn_reflns_limit_h_max 23
_diffrn_reflns_limit_h_min -23
_diffrn_reflns_limit_k_max 31
_diffrn_reflns_limit_k_min -27
_diffrn_reflns_limit_l_max 33
_diffrn_reflns_limit_l_min -39
_diffrn_reflns_number 110006
_diffrn_reflns_point_group_measured_fraction_full 1.000
_diffrn_reflns_point_group_measured_fraction_max 0.995
_diffrn_reflns_theta_full 25.242
_diffrn_reflns_theta_max 28.327
_diffrn_reflns_theta_min 1.112
_exptl_absorpt_coefficient_mu 1.887
_exptl_absorpt_correction_T_max 0.7457
_exptl_absorpt_correction_T_min 0.5780
_exptl_absorpt_correction_type multi-scan
_exptl_absorpt_process_details SADABS
_exptl_crystal_colour orange
_exptl_crystal_density_diffrn 1.517
_exptl_crystal_description plate
_exptl_crystal_F_000 5336
_exptl_crystal_size_max 0.16
_exptl_crystal_size_mid 0.13
_exptl_crystal_size_min 0.07
_platon_squeeze_details
;
;
_refine_diff_density_max 1.870
_refine_diff_density_min -1.555
_refine_diff_density_rms 0.253
_refine_ls_extinction_method none
_refine_ls_goodness_of_fit_ref 0.780
_refine_ls_hydrogen_treatment constr
_refine_ls_matrix_type full
_refine_ls_number_parameters 982
_refine_ls_number_reflns 29982
_refine_ls_number_restraints 85
_refine_ls_restrained_S_all 0.782
_refine_ls_R_factor_all 0.1823
_refine_ls_R_factor_gt 0.0681
_refine_ls_shift/su_max 0.001
_refine_ls_shift/su_mean 0.000
_refine_ls_structure_factor_coef Fsqd
_refine_ls_weighting_details 'w=1/[\s^2^(Fo^2^)+(0.0630P)^2^] where P=(Fo^2^+2Fc^2^)/3'
_refine_ls_weighting_scheme calc
_refine_ls_wR_factor_gt 0.1583
_refine_ls_wR_factor_ref 0.1807
_reflns_Friedel_coverage 0.000
_reflns_number_gt 9348
_reflns_number_total 29982
_reflns_threshold_expression 'I > 2\s(I)'
_cod_data_source_file 2_CH2Cl2.cif
_cod_data_source_block dichloromethane_encapsulated_cage
_cod_database_code 4342692
_shelx_space_group_comment
;
The symmetry employed for this shelxl refinement is uniquely defined
by the following loop, which should always be used as a source of
symmetry information in preference to the above space-group names.
They are only intended as comments.
;
_shelx_f_calc_maximum 1392.91
_shelx_f_squared_multiplier 1.000

loop_
_space_group_symop_id
_space_group_symop_operation_xyz
1 x,y,z
2 1/2-x,1/2+y,1/2-z
3 -x,-y,-z
4 1/2+x,1/2-y,1/2+z

loop_
_atom_site_label
_atom_site_type_symbol
_atom_site_fract_x
_atom_site_fract_y
_atom_site_fract_z
_atom_site_U_iso_or_equiv
_atom_site_adp_type
_atom_site_occupancy
_atom_site_site_symmetry_order
_atom_site_calc_flag
_atom_site_refinement_flags_posn
_atom_site_refinement_flags_adp
_atom_site_refinement_flags_occupancy
_atom_site_disorder_assembly
_atom_site_disorder_group
C1 C 1.0998(7) 0.3265(5) 0.2271(5) 0.037(3) Uani 1 1 d . . . . .
C2 C 1.1507(8) 0.3590(6) 0.2699(5) 0.047(4) Uani 1 1 d . U . . .
C3 C 0.9199(7) 0.4994(5) 0.0784(3) 0.020(2) Uani 1 1 d . U . . .
C4 C 0.9230(8) 0.4322(5) 0.0808(3) 0.031(3) Uani 1 1 d . . . . .
C5 C 1.0946(8) 0.6098(5) 0.2275(4) 0.039(3) Uani 1 1 d . . . . .
C6 C 1.1492(7) 0.5746(5) 0.2696(4) 0.027(3) Uani 1 1 d . . . . .
C7 C 0.7961(7) 0.6092(5) 0.1942(4) 0.030(3) Uani 1 1 d . . . . .
C8 C 0.7609(7) 0.5735(5) 0.2290(4) 0.031(3) Uani 1 1 d . . . . .
C9 C 0.9361(7) 0.4637(7) 0.3704(4) 0.040(3) Uani 1 1 d . . . . .
C10 C 1.0243(7) 0.4653(6) 0.3794(4) 0.032(3) Uani 1 1 d . . . . .
C11 C 1.3342(6) 0.4678(6) 0.2306(4) 0.039(3) Uani 1 1 d . . . . .
H11 H 1.3230 0.4677 0.2617 0.047 Uiso 1 1 calc R U . . .
C12 C 1.3799(7) 0.4140(6) 0.2279(5) 0.053(4) Uani 1 1 d . . . . .
H12A H 1.4011 0.4163 0.2011 0.080 Uiso 1 1 calc R U . . .
H12B H 1.3444 0.3819 0.2239 0.080 Uiso 1 1 calc R U . . .
H12C H 1.4233 0.4096 0.2571 0.080 Uiso 1 1 calc R U . . .
C13 C 1.3783(7) 0.5211(6) 0.2279(4) 0.047(4) Uani 1 1 d . . . . .
H13A H 1.4014 0.5185 0.2019 0.071 Uiso 1 1 calc R U . . .
H13B H 1.4202 0.5267 0.2575 0.071 Uiso 1 1 calc R U . . .
H13C H 1.3417 0.5528 0.2225 0.071 Uiso 1 1 calc R U . . .
C21 C 1.1731(8) 0.3660(5) 0.0900(4) 0.043(3) Uani 1 1 d . . . . .
H21 H 1.1288 0.3411 0.0916 0.052 Uiso 1 1 calc R U . . .
C22 C 1.2475(8) 0.3332(6) 0.1088(5) 0.056(4) Uani 1 1 d . . . . .
H22A H 1.2923 0.3556 0.1065 0.085 Uiso 1 1 calc R U . . .
H22B H 1.2444 0.2989 0.0904 0.085 Uiso 1 1 calc R U . . .
H22C H 1.2546 0.3237 0.1418 0.085 Uiso 1 1 calc R U . . .
C23 C 1.1553(7) 0.3847(6) 0.0376(4) 0.048(4) Uani 1 1 d . . . . .
H23A H 1.1953 0.4116 0.0349 0.072 Uiso 1 1 calc R U . . .
H23B H 1.1032 0.4023 0.0271 0.072 Uiso 1 1 calc R U . . .
H23C H 1.1562 0.3521 0.0179 0.072 Uiso 1 1 calc R U . . .
C31 C 1.1704(6) 0.5723(5) 0.0934(4) 0.035(3) Uani 1 1 d . . . . .
H31 H 1.1250 0.5955 0.0958 0.042 Uiso 1 1 calc R U . . .
C32 C 1.1521(7) 0.5562(6) 0.0418(4) 0.047(4) Uani 1 1 d . . . . .
H32A H 1.1546 0.5895 0.0232 0.071 Uiso 1 1 calc R U . . .
H32B H 1.0992 0.5400 0.0309 0.071 Uiso 1 1 calc R U . . .
H32C H 1.1908 0.5288 0.0382 0.071 Uiso 1 1 calc R U . . .
C33 C 1.2423(7) 0.6076(6) 0.1124(5) 0.057(4) Uani 1 1 d . . . . .
H33A H 1.2459 0.6194 0.1446 0.086 Uiso 1 1 calc R U . . .
H33B H 1.2388 0.6405 0.0924 0.086 Uiso 1 1 calc R U . . .
H33C H 1.2892 0.5859 0.1128 0.086 Uiso 1 1 calc R U . . .
C41 C 0.8522(8) 0.2846(5) 0.3824(4) 0.039(3) Uani 1 1 d . . . . .
H41 H 0.8181 0.3184 0.3731 0.046 Uiso 1 1 calc R U . . .
C42 C 0.8860(9) 0.2858(6) 0.4356(5) 0.067(5) Uani 1 1 d . . . . .
H42A H 0.9059 0.2487 0.4470 0.100 Uiso 1 1 calc R U . . .
H42B H 0.8448 0.2967 0.4496 0.100 Uiso 1 1 calc R U . . .
H42C H 0.9293 0.3129 0.4445 0.100 Uiso 1 1 calc R U . . .
C43 C 0.7982(7) 0.2326(6) 0.3654(5) 0.062(5) Uani 1 1 d . . . . .
H43A H 0.7750 0.2343 0.3311 0.093 Uiso 1 1 calc R U . . .
H43B H 0.7561 0.2324 0.3805 0.093 Uiso 1 1 calc R U . . .
H43C H 0.8296 0.1985 0.3738 0.093 Uiso 1 1 calc R U . . .
C51 C 0.9725(8) 0.1797(6) 0.2789(5) 0.054(4) Uani 1 1 d . . . . .
H51 H 0.9654 0.1886 0.2450 0.065 Uiso 1 1 calc R U . . .
C52 C 0.8975(7) 0.1471(5) 0.2814(4) 0.044(4) Uani 1 1 d . U . . .
H52A H 0.9046 0.1348 0.3138 0.066 Uiso 1 1 calc R U . . .
H52B H 0.8897 0.1145 0.2606 0.066 Uiso 1 1 calc R U . . .
H52C H 0.8514 0.1716 0.2712 0.066 Uiso 1 1 calc R U . . .
C53 C 1.0475(7) 0.1481(6) 0.2967(5) 0.056(4) Uani 1 1 d . . . . .
H53A H 1.0914 0.1713 0.2941 0.084 Uiso 1 1 calc R U . . .
H53B H 1.0448 0.1140 0.2780 0.084 Uiso 1 1 calc R U . . .
H53C H 1.0557 0.1381 0.3297 0.084 Uiso 1 1 calc R U . . .
C61 C 1.1380(7) 0.2916(6) 0.4106(4) 0.041(3) Uani 1 1 d . U . . .
H61 H 1.1662 0.3265 0.4067 0.050 Uiso 1 1 calc R U . . .
C62 C 1.1876(9) 0.2432(6) 0.4044(5) 0.067(5) Uani 1 1 d . . . . .
H62A H 1.2380 0.2438 0.4295 0.101 Uiso 1 1 calc R U . . .
H62B H 1.1973 0.2459 0.3737 0.101 Uiso 1 1 calc R U . . .
H62C H 1.1600 0.2082 0.4061 0.101 Uiso 1 1 calc R U . . .
C63 C 1.1261(8) 0.2937(6) 0.4574(4) 0.054(4) Uani 1 1 d . . . . .
H63A H 1.1008 0.2591 0.4630 0.082 Uiso 1 1 calc R U . . .
H63B H 1.0924 0.3256 0.4589 0.082 Uiso 1 1 calc R U . . .
H63C H 1.1771 0.2978 0.4814 0.082 Uiso 1 1 calc R U . . .
C71 C 0.5521(6) 0.4636(5) 0.1459(3) 0.027(2) Uani 1 1 d . . . . .
H71 H 0.5722 0.4642 0.1811 0.032 Uiso 1 1 calc R U . . .
C72 C 0.5048(7) 0.5168(5) 0.1297(4) 0.037(3) Uani 1 1 d . U . . .
H72A H 0.5382 0.5493 0.1416 0.055 Uiso 1 1 calc R U . . .
H72B H 0.4593 0.5174 0.1419 0.055 Uiso 1 1 calc R U . . .
H72C H 0.4866 0.5178 0.0952 0.055 Uiso 1 1 calc R U . . .
C73 C 0.5030(6) 0.4109(6) 0.1312(4) 0.043(4) Uani 1 1 d . . . . .
H73A H 0.4780 0.4113 0.0971 0.065 Uiso 1 1 calc R U . . .
H73B H 0.4624 0.4093 0.1473 0.065 Uiso 1 1 calc R U . . .
H73C H 0.5372 0.3780 0.1397 0.065 Uiso 1 1 calc R U . . .
C81 C 0.6695(6) 0.3614(5) 0.0407(4) 0.026(3) Uani 1 1 d . U . . .
H81 H 0.7173 0.3371 0.0511 0.031 Uiso 1 1 calc R U . . .
C82 C 0.6583(8) 0.3773(6) -0.0095(4) 0.051(4) Uani 1 1 d . . . . .
H82A H 0.6116 0.4011 -0.0206 0.077 Uiso 1 1 calc R U . . .
H82B H 0.6511 0.3436 -0.0289 0.077 Uiso 1 1 calc R U . . .
H82C H 0.7048 0.3977 -0.0119 0.077 Uiso 1 1 calc R U . . .
C83 C 0.5998(7) 0.3279(5) 0.0458(4) 0.035(3) Uani 1 1 d . U . . .
H83A H 0.5509 0.3484 0.0312 0.052 Uiso 1 1 calc R U . . .
H83B H 0.6055 0.3222 0.0793 0.052 Uiso 1 1 calc R U . . .
H83C H 0.5980 0.2917 0.0303 0.052 Uiso 1 1 calc R U . . .
C91 C 0.6691(7) 0.5692(5) 0.0408(4) 0.030(3) Uani 1 1 d . . . . .
H91 H 0.7190 0.5914 0.0508 0.036 Uiso 1 1 calc R U . . .
C92 C 0.6037(7) 0.6046(6) 0.0495(4) 0.043(3) Uani 1 1 d . . . . .
H92A H 0.5526 0.5878 0.0334 0.065 Uiso 1 1 calc R U . . .
H92B H 0.6061 0.6424 0.0374 0.065 Uiso 1 1 calc R U . . .
H92C H 0.6104 0.6064 0.0834 0.065 Uiso 1 1 calc R U . . .
C93 C 0.6555(7) 0.5517(6) -0.0108(3) 0.040(4) Uani 1 1 d . . . . .
H93A H 0.6052 0.5320 -0.0221 0.059 Uiso 1 1 calc R U . . .
H93B H 0.6983 0.5270 -0.0129 0.059 Uiso 1 1 calc R U . . .
H93C H 0.6545 0.5850 -0.0301 0.059 Uiso 1 1 calc R U . . .
C101 C 1.1293(8) 0.6444(6) 0.4129(5) 0.052(4) Uani 1 1 d . . . . .
H101 H 1.1617 0.6116 0.4092 0.062 Uiso 1 1 calc R U . . .
C102 C 1.1107(9) 0.6387(8) 0.4617(4) 0.080(6) Uani 1 1 d . . . . .
H10A H 1.1598 0.6322 0.4869 0.120 Uiso 1 1 calc R U . . .
H10B H 1.0748 0.6073 0.4602 0.120 Uiso 1 1 calc R U . . .
H10C H 1.0860 0.6732 0.4682 0.120 Uiso 1 1 calc R U . . .
C103 C 1.1745(8) 0.6991(6) 0.4072(5) 0.059(4) Uani 1 1 d . . . . .
H10D H 1.1811 0.7001 0.3757 0.089 Uiso 1 1 calc R U . . .
H10E H 1.2263 0.6995 0.4309 0.089 Uiso 1 1 calc R U . . .
H10F H 1.1442 0.7317 0.4116 0.089 Uiso 1 1 calc R U . . .
C111 C 0.9629(7) 0.7475(5) 0.2776(4) 0.032(3) Uani 1 1 d . U . . .
H111 H 0.9576 0.7375 0.2441 0.039 Uiso 1 1 calc R U . . .
C112 C 0.8924(7) 0.7838(6) 0.2778(4) 0.052(4) Uani 1 1 d . . . . .
H11A H 0.8452 0.7701 0.2541 0.078 Uiso 1 1 calc R U . . .
H11B H 0.9025 0.8225 0.2705 0.078 Uiso 1 1 calc R U . . .
H11C H 0.8843 0.7823 0.3089 0.078 Uiso 1 1 calc R U . . .
C113 C 1.0413(7) 0.7823(6) 0.2970(5) 0.057(4) Uani 1 1 d . . . . .
H11D H 1.0497 0.7907 0.3304 0.086 Uiso 1 1 calc R U . . .
H11E H 1.0371 0.8171 0.2792 0.086 Uiso 1 1 calc R U . . .
H11F H 1.0859 0.7604 0.2935 0.086 Uiso 1 1 calc R U . . .
C121 C 0.8410(7) 0.6444(5) 0.3803(5) 0.042(3) Uani 1 1 d . . . . .
H121 H 0.8076 0.6103 0.3708 0.050 Uiso 1 1 calc R U . . .
C122 C 0.7871(7) 0.6977(6) 0.3636(4) 0.049(4) Uani 1 1 d . . . . .
H12D H 0.8191 0.7315 0.3727 0.073 Uiso 1 1 calc R U . . .
H12E H 0.7448 0.6978 0.3785 0.073 Uiso 1 1 calc R U . . .
H12F H 0.7643 0.6969 0.3293 0.073 Uiso 1 1 calc R U . . .
C123 C 0.8756(9) 0.6447(7) 0.4346(4) 0.067(5) Uani 1 1 d . . . . .
H12G H 0.9302 0.6316 0.4434 0.101 Uiso 1 1 calc R U . . .
H12H H 0.8444 0.6201 0.4484 0.101 Uiso 1 1 calc R U . . .
H12I H 0.8740 0.6828 0.4464 0.101 Uiso 1 1 calc R U . . .
C11L C 0.8008(7) 0.3231(5) 0.1984(4) 0.033(3) Uani 1 1 d . . . . .
C12L C 0.7631(7) 0.3576(5) 0.2311(4) 0.031(3) Uani 1 1 d . . . . .
N1 N 1.2554(4) 0.4691(4) 0.1924(3) 0.025(2) Uani 1 1 d . U . . .
N2 N 1.1717(5) 0.4175(4) 0.1214(3) 0.030(2) Uani 1 1 d . . . . .
N3 N 1.1708(5) 0.5203(4) 0.1231(3) 0.033(3) Uani 1 1 d . . . . .
N4 N 0.9128(5) 0.2880(4) 0.3585(3) 0.030(2) Uani 1 1 d . . . . .
N5 N 0.9731(5) 0.2361(4) 0.3049(3) 0.037(3) Uani 1 1 d . . . . .
N6 N 1.0576(5) 0.2915(4) 0.3719(3) 0.028(2) Uani 1 1 d . . . . .
N7 N 0.6225(4) 0.4648(4) 0.1268(2) 0.0214(19) Uani 1 1 d . . . . .
N8 N 0.6829(5) 0.4120(4) 0.0734(3) 0.023(2) Uani 1 1 d . . . . .
N9 N 0.6807(5) 0.5162(4) 0.0724(3) 0.023(2) Uani 1 1 d . . . . .
N10 N 1.0485(5) 0.6425(4) 0.3721(3) 0.035(3) Uani 1 1 d . . . . .
N11 N 0.9661(5) 0.6950(4) 0.3042(3) 0.024(2) Uani 1 1 d . . . . .
N12 N 0.9040(5) 0.6427(4) 0.3579(3) 0.026(2) Uani 1 1 d . . . . .
O1 O 1.1047(5) 0.3374(3) 0.1861(3) 0.040(2) Uani 1 1 d . . . . .
O2 O 1.0564(5) 0.2900(3) 0.2339(3) 0.040(2) Uani 1 1 d . . . . .
O3 O 1.1969(5) 0.3975(4) 0.2605(3) 0.044(2) Uani 1 1 d . . . . .
O4 O 1.1452(5) 0.3488(4) 0.3081(3) 0.046(2) Uani 1 1 d . . . . .
O5 O 0.9867(4) 0.5228(3) 0.0856(2) 0.030(2) Uani 1 1 d . . . . .
O6 O 0.8573(4) 0.5225(3) 0.0735(2) 0.0291(19) Uani 1 1 d . . . . .
O7 O 0.9888(4) 0.4097(3) 0.0851(2) 0.0290(19) Uani 1 1 d . . . . .
O8 O 0.8583(4) 0.4086(3) 0.0751(2) 0.033(2) Uani 1 1 d . . . . .
O9 O 1.1029(4) 0.5976(4) 0.1882(3) 0.037(2) Uani 1 1 d . . . . .
O10 O 1.0513(5) 0.6455(3) 0.2358(3) 0.039(2) Uani 1 1 d . . . . .
O11 O 1.3048(4) 0.4718(4) 0.1133(2) 0.037(2) Uani 1 1 d . U . . .
O12 O 1.1439(5) 0.5864(4) 0.3105(3) 0.046(2) Uani 1 1 d . . . . .
O13 O 0.7733(4) 0.5952(3) 0.1538(2) 0.032(2) Uani 1 1 d . . . . .
O14 O 0.8468(4) 0.6450(3) 0.2148(2) 0.031(2) Uani 1 1 d . . . . .
O15 O 0.7112(4) 0.5372(4) 0.2118(2) 0.0314(18) Uani 1 1 d . . . . .
O16 O 0.7822(4) 0.5871(3) 0.2736(3) 0.038(2) Uani 1 1 d . . . . .
O17 O 0.9035(5) 0.4184(4) 0.3667(3) 0.047(2) Uani 1 1 d . . . . .
O18 O 0.9009(4) 0.5123(3) 0.3668(2) 0.034(2) Uani 1 1 d . . . . .
O19 O 1.0608(4) 0.4209(4) 0.3817(3) 0.037(2) Uani 1 1 d . . . . .
O20 O 1.0588(4) 0.5137(3) 0.3835(3) 0.041(2) Uani 1 1 d . . . . .
O21 O 0.9985(5) 0.1937(3) 0.3947(3) 0.044(2) Uani 1 1 d . U . . .
O22 O 0.8528(5) 0.2856(3) 0.2153(2) 0.037(2) Uani 1 1 d . . . . .
O23 O 0.7140(4) 0.3922(3) 0.2135(2) 0.0281(18) Uani 1 1 d . . . . .
O24 O 0.7875(4) 0.3437(3) 0.2738(3) 0.033(2) Uani 1 1 d . . . . .
O31 O 0.5383(4) 0.4624(4) 0.0322(2) 0.0341(19) Uani 1 1 d . . . . .
O41 O 0.9826(4) 0.7407(4) 0.3916(3) 0.042(2) Uani 1 1 d . . . . .
O11L O 1.1951(4) 0.5384(4) 0.2622(2) 0.039(2) Uani 1 1 d . . . . .
O21L O 0.7789(4) 0.3350(3) 0.1549(2) 0.0280(19) Uani 1 1 d . . . . .
C1G C 0.9032(10) 0.4662(10) 0.2107(7) 0.039(4) Uiso 0.522(7) 1 d D U P A 1
H1G1 H 0.8770 0.4347 0.2217 0.047 Uiso 0.522(7) 1 calc R U P A 1
H1G2 H 0.8687 0.4841 0.1820 0.047 Uiso 0.522(7) 1 calc R U P A 1
Cl1G Cl 0.9575(10) 0.5135(8) 0.2561(6) 0.224(4) Uiso 0.522(7) 1 d D U P A 1
Cl2G Cl 1.0017(10) 0.4535(9) 0.2105(6) 0.224(4) Uiso 0.522(7) 1 d D U P A 1
C2G C 0.9374(16) 0.4217(9) 0.1934(7) 0.039(4) Uiso 0.478(7) 1 d D U P A 2
H2G1 H 0.8848 0.4061 0.1769 0.047 Uiso 0.478(7) 1 calc R U P A 2
H2G2 H 0.9792 0.4040 0.1825 0.047 Uiso 0.478(7) 1 calc R U P A 2
Cl3G Cl 0.9414(13) 0.4994(8) 0.1954(7) 0.224(4) Uiso 0.478(7) 1 d D U P A 2
Cl4G Cl 0.9584(12) 0.4254(9) 0.2551(6) 0.224(4) Uiso 0.478(7) 1 d D U P A 2
P1 P 1.24005(17) 0.47004(16) 0.13325(10) 0.0315(7) Uani 1 1 d . . . . .
P2 P 0.98731(19) 0.24137(14) 0.36390(11) 0.0338(8) Uani 1 1 d . . . . .
P3 P 0.61489(17) 0.46338(15) 0.06827(9) 0.0267(6) Uani 1 1 d . . . . .
P4 P 0.97793(19) 0.69120(14) 0.36369(11) 0.0318(8) Uani 1 1 d . . . . .
Pd1 Pd 1.18038(5) 0.53248(5) 0.19151(3) 0.0306(2) Uani 1 1 d . . . . .
Pd2 Pd 1.18181(5) 0.40342(4) 0.18978(3) 0.0339(2) Uani 1 1 d . . . . .
Pd3 Pd 1.07890(5) 0.46795(4) 0.10281(3) 0.0298(2) Uani 1 1 d . . . . .
Pd4 Pd 0.87946(6) 0.28717(4) 0.28768(3) 0.0320(2) Uani 1 1 d . . . . .
Pd5 Pd 1.05933(6) 0.29071(4) 0.30411(3) 0.0371(3) Uani 1 1 d . . . . .
Pd6 Pd 0.98367(6) 0.35576(4) 0.37032(3) 0.0349(3) Uani 1 1 d . . . . .
Pd7 Pd 0.69907(5) 0.39962(4) 0.14213(3) 0.0237(2) Uani 1 1 d . . . . .
Pd8 Pd 0.77057(4) 0.46463(4) 0.07314(3) 0.02413(19) Uani 1 1 d . . . . .
Pd9 Pd 0.69686(5) 0.52881(4) 0.14141(3) 0.0247(2) Uani 1 1 d . . . . .
Pd10 Pd 1.05499(6) 0.64323(4) 0.30646(3) 0.0336(3) Uani 1 1 d . . . . .
Pd11 Pd 0.97944(6) 0.57779(4) 0.37207(3) 0.0330(2) Uani 1 1 d . . . . .
Pd12 Pd 0.87373(6) 0.64345(4) 0.28675(3) 0.0298(2) Uani 1 1 d . . . . .

loop_
_atom_site_aniso_label
_atom_site_aniso_U_11
_atom_site_aniso_U_22
_atom_site_aniso_U_33
_atom_site_aniso_U_23
_atom_site_aniso_U_13
_atom_site_aniso_U_12
C1 0.041(8) 0.012(6) 0.073(10) 0.018(7) 0.040(7) 0.007(6)
C2 0.050(5) 0.038(5) 0.050(5) 0.001(4) 0.012(4) 0.007(4)
C3 0.025(4) 0.014(4) 0.022(4) 0.001(3) 0.010(3) -0.004(4)
C4 0.045(8) 0.044(8) 0.010(5) -0.007(5) 0.017(5) -0.012(7)
C5 0.063(9) 0.016(7) 0.049(8) -0.006(6) 0.032(7) -0.001(7)
C6 0.037(7) 0.017(6) 0.030(7) 0.003(5) 0.016(6) -0.001(6)
C7 0.043(8) 0.025(7) 0.022(6) -0.012(5) 0.011(6) 0.007(6)
C8 0.034(7) 0.023(7) 0.038(7) -0.007(6) 0.012(6) 0.018(6)
C9 0.057(8) 0.039(8) 0.025(6) 0.004(7) 0.011(6) 0.000(9)
C10 0.044(7) 0.017(6) 0.035(6) 0.019(6) 0.013(5) 0.019(7)
C11 0.043(7) 0.039(7) 0.030(6) 0.005(7) 0.005(5) -0.010(8)
C12 0.041(8) 0.044(10) 0.074(10) -0.017(8) 0.015(8) 0.008(8)
C13 0.037(7) 0.051(10) 0.061(8) 0.010(7) 0.024(7) -0.007(7)
C21 0.060(9) 0.022(7) 0.055(9) -0.013(6) 0.028(7) -0.002(7)
C22 0.060(9) 0.035(9) 0.082(10) -0.007(8) 0.032(8) 0.003(8)
C23 0.048(8) 0.068(11) 0.038(7) -0.018(7) 0.030(7) -0.016(8)
C31 0.021(6) 0.027(7) 0.068(9) 0.007(7) 0.029(6) -0.002(6)
C32 0.034(7) 0.074(11) 0.033(7) 0.019(7) 0.010(6) 0.001(7)
C33 0.045(8) 0.060(11) 0.074(10) -0.013(9) 0.028(8) -0.016(8)
C41 0.068(9) 0.024(7) 0.024(6) 0.005(5) 0.014(6) 0.001(7)
C42 0.083(12) 0.064(12) 0.071(11) -0.006(9) 0.050(9) -0.008(10)
C43 0.031(8) 0.068(11) 0.074(10) 0.016(9) -0.004(8) -0.011(8)
C51 0.049(9) 0.040(9) 0.078(10) -0.007(8) 0.028(8) 0.001(8)
C52 0.033(6) 0.029(6) 0.064(7) 0.003(6) 0.003(5) -0.019(5)
C53 0.046(9) 0.038(9) 0.084(11) 0.013(8) 0.019(8) 0.016(8)
C61 0.048(5) 0.040(5) 0.036(5) 0.006(4) 0.013(4) -0.006(4)
C62 0.089(12) 0.062(11) 0.064(10) 0.018(8) 0.044(9) 0.050(10)
C63 0.069(10) 0.060(11) 0.040(8) -0.003(7) 0.026(8) 0.000(8)
C71 0.038(6) 0.029(6) 0.019(5) -0.012(6) 0.018(5) -0.013(7)
C72 0.038(6) 0.034(6) 0.050(6) -0.015(5) 0.031(5) -0.001(5)
C73 0.018(6) 0.061(10) 0.052(8) 0.033(7) 0.013(6) 0.015(7)
C81 0.026(4) 0.025(4) 0.030(4) -0.010(4) 0.014(4) -0.001(4)
C82 0.076(10) 0.048(9) 0.045(8) -0.028(7) 0.041(8) -0.023(8)
C83 0.047(6) 0.013(5) 0.042(6) -0.006(5) 0.011(5) -0.002(5)
C91 0.033(7) 0.023(7) 0.034(7) 0.008(5) 0.011(6) -0.005(6)
C92 0.057(8) 0.039(8) 0.036(7) 0.011(7) 0.017(7) 0.020(8)
C93 0.039(7) 0.063(10) 0.021(6) -0.010(6) 0.014(5) 0.011(7)
C101 0.050(9) 0.031(8) 0.094(11) -0.014(8) 0.052(8) 0.003(7)
C102 0.070(11) 0.134(18) 0.032(8) -0.027(9) 0.008(8) -0.022(11)
C103 0.068(10) 0.055(10) 0.053(9) -0.028(8) 0.014(8) -0.031(9)
C111 0.040(5) 0.022(4) 0.033(4) 0.000(4) 0.006(4) -0.004(4)
C112 0.047(9) 0.054(10) 0.047(8) 0.022(7) 0.001(7) -0.010(8)
C113 0.037(8) 0.056(11) 0.087(11) -0.002(9) 0.032(8) -0.020(8)
C121 0.041(8) 0.028(8) 0.072(9) -0.004(7) 0.038(7) 0.005(7)
C122 0.052(9) 0.063(10) 0.025(7) -0.015(7) 0.002(6) 0.011(8)
C123 0.091(12) 0.098(14) 0.025(7) -0.017(8) 0.035(8) -0.007(11)
C11L 0.038(7) 0.038(8) 0.018(6) 0.007(6) -0.001(6) -0.018(7)
C12L 0.051(8) 0.019(7) 0.027(7) -0.002(5) 0.018(6) 0.001(6)
N1 0.019(3) 0.026(4) 0.034(4) -0.003(3) 0.016(3) -0.003(3)
N2 0.029(5) 0.038(7) 0.036(5) -0.007(5) 0.027(5) 0.003(5)
N3 0.022(5) 0.039(7) 0.039(5) 0.008(5) 0.013(4) -0.002(5)
N4 0.040(6) 0.023(6) 0.031(5) 0.015(4) 0.017(5) -0.004(5)
N5 0.040(6) 0.041(7) 0.029(6) 0.011(5) 0.010(5) 0.009(5)
N6 0.021(5) 0.018(5) 0.038(6) 0.011(4) -0.002(4) -0.008(4)
N7 0.015(4) 0.034(5) 0.016(4) -0.007(5) 0.004(3) 0.005(5)
N8 0.022(5) 0.029(6) 0.024(5) -0.008(4) 0.015(4) -0.010(4)
N9 0.024(5) 0.025(6) 0.017(4) -0.004(4) 0.001(4) -0.003(4)
N10 0.020(5) 0.045(7) 0.038(6) -0.022(5) 0.008(5) -0.009(5)
N11 0.022(5) 0.016(5) 0.033(5) 0.000(4) 0.008(4) -0.005(4)
N12 0.025(5) 0.031(6) 0.020(5) -0.018(4) 0.003(4) -0.003(5)
O1 0.049(5) 0.025(5) 0.051(5) -0.005(4) 0.023(5) -0.003(4)
O2 0.064(6) 0.023(5) 0.037(5) 0.000(4) 0.020(5) -0.005(5)
O3 0.054(5) 0.038(6) 0.052(5) 0.008(5) 0.033(5) -0.001(5)
O4 0.058(6) 0.045(6) 0.041(5) 0.007(4) 0.027(5) 0.006(5)
O5 0.021(4) 0.032(5) 0.041(4) 0.002(4) 0.014(3) -0.005(4)
O6 0.029(4) 0.024(5) 0.033(4) -0.007(4) 0.008(3) 0.008(4)
O7 0.022(4) 0.031(5) 0.040(5) 0.006(4) 0.019(4) -0.003(4)
O8 0.034(5) 0.034(5) 0.039(5) 0.002(4) 0.024(4) -0.008(4)
O9 0.038(5) 0.039(5) 0.047(5) -0.014(4) 0.033(4) -0.005(4)
O10 0.043(5) 0.031(5) 0.052(5) -0.009(4) 0.028(4) 0.010(4)
O11 0.029(4) 0.057(5) 0.037(4) -0.013(4) 0.028(3) -0.004(4)
O12 0.063(6) 0.035(6) 0.034(5) -0.013(4) 0.008(4) 0.013(5)
O13 0.041(5) 0.036(5) 0.021(4) 0.004(4) 0.014(4) 0.001(4)
O14 0.037(5) 0.022(5) 0.029(4) -0.006(4) 0.001(4) -0.003(4)
O15 0.029(4) 0.035(5) 0.030(4) -0.010(4) 0.007(3) 0.001(5)
O16 0.032(5) 0.046(6) 0.031(5) -0.012(4) 0.000(4) -0.003(4)
O17 0.040(5) 0.026(6) 0.077(7) 0.004(5) 0.019(5) -0.004(5)
O18 0.035(5) 0.034(5) 0.030(4) 0.003(4) 0.007(4) 0.006(4)
O19 0.036(5) 0.037(6) 0.029(4) 0.010(4) -0.005(4) 0.009(4)
O20 0.030(5) 0.028(5) 0.062(6) -0.005(4) 0.010(4) -0.003(4)
O21 0.063(5) 0.027(5) 0.049(5) 0.023(4) 0.026(4) 0.002(4)
O22 0.055(6) 0.036(5) 0.017(4) 0.005(4) 0.005(4) 0.009(5)
O23 0.036(4) 0.019(4) 0.026(4) -0.005(4) 0.003(4) 0.009(4)
O24 0.047(5) 0.026(5) 0.034(5) -0.003(4) 0.023(4) 0.002(4)
O31 0.033(4) 0.043(5) 0.028(4) 0.019(4) 0.010(3) -0.005(4)
O41 0.030(5) 0.039(6) 0.057(5) -0.009(5) 0.012(4) 0.003(4)
O11L 0.042(5) 0.051(6) 0.024(4) 0.009(5) 0.010(4) 0.028(5)
O21L 0.032(4) 0.025(5) 0.031(4) 0.003(4) 0.015(4) -0.001(4)
P1 0.0322(16) 0.0334(19) 0.0388(16) -0.0036(17) 0.0257(13) -0.0045(18)
P2 0.043(2) 0.0302(19) 0.0318(18) 0.0109(15) 0.0175(16) 0.0013(17)
P3 0.0375(17) 0.0220(15) 0.0287(14) -0.0016(16) 0.0221(13) -0.0018(17)
P4 0.0403(19) 0.0245(18) 0.0299(18) -0.0163(15) 0.0090(16) -0.0049(16)
Pd1 0.0293(5) 0.0328(5) 0.0355(5) -0.0019(5) 0.0186(4) 0.0020(5)
Pd2 0.0369(5) 0.0320(6) 0.0414(5) 0.0000(5) 0.0246(5) -0.0026(5)
Pd3 0.0272(4) 0.0300(5) 0.0385(5) -0.0020(5) 0.0194(4) -0.0027(5)
Pd4 0.0419(6) 0.0217(5) 0.0336(5) 0.0078(4) 0.0130(5) 0.0016(5)
Pd5 0.0479(6) 0.0262(6) 0.0395(6) 0.0099(5) 0.0169(5) -0.0042(5)
Pd6 0.0413(6) 0.0229(6) 0.0400(6) 0.0098(5) 0.0112(5) 0.0026(5)
Pd7 0.0308(5) 0.0210(5) 0.0232(4) -0.0002(4) 0.0138(4) -0.0004(4)
Pd8 0.0265(4) 0.0223(4) 0.0281(4) -0.0017(4) 0.0150(3) -0.0008(5)
Pd9 0.0288(4) 0.0207(5) 0.0269(4) -0.0029(4) 0.0116(4) -0.0007(5)
Pd10 0.0421(6) 0.0285(6) 0.0326(5) -0.0103(4) 0.0146(5) 0.0040(5)
Pd11 0.0420(6) 0.0243(5) 0.0333(5) -0.0052(4) 0.0122(5) 0.0022(5)
Pd12 0.0406(6) 0.0198(5) 0.0291(5) -0.0071(4) 0.0104(4) -0.0003(5)

loop_
_atom_type_symbol
_atom_type_description
_atom_type_scat_dispersion_real
_atom_type_scat_dispersion_imag
_atom_type_scat_source
C C 0.0033 0.0016 'International Tables Vol C Tables 4.2.6.8 and 6.1.1.4'
H H 0.0000 0.0000 'International Tables Vol C Tables 4.2.6.8 and 6.1.1.4'
N N 0.0061 0.0033 'International Tables Vol C Tables 4.2.6.8 and 6.1.1.4'
O O 0.0106 0.0060 'International Tables Vol C Tables 4.2.6.8 and 6.1.1.4'
P P 0.1023 0.0942 'International Tables Vol C Tables 4.2.6.8 and 6.1.1.4'
S S 0.1246 0.1234 'International Tables Vol C Tables 4.2.6.8 and 6.1.1.4'
Cl Cl 0.1484 0.1585 'International Tables Vol C Tables 4.2.6.8 and 6.1.1.4'
Pd Pd -0.9988 1.0072 'International Tables Vol C Tables 4.2.6.8 and 6.1.1.4'

loop_
_geom_angle_atom_site_label_1
_geom_angle_atom_site_label_2
_geom_angle_atom_site_label_3
_geom_angle
O2 C1 O1 122.0(13)
O2 C1 C2 118.1(12)
O1 C1 C2 119.9(11)
O4 C2 O3 125.2(13)
O4 C2 C1 119.3(13)
O3 C2 C1 115.5(12)
O6 C3 O5 126.6(10)
O6 C3 C4 118.7(10)
O5 C3 C4 114.6(10)
O8 C4 O7 127.7(12)
O8 C4 C3 115.4(11)
O7 C4 C3 116.8(11)
O10 C5 O9 127.4(12)
O10 C5 C6 119.1(11)
O9 C5 C6 113.5(11)
O11L C6 O12 123.6(10)
O11L C6 C5 120.6(10)
O12 C6 C5 115.7(10)
O13 C7 O14 131.2(12)
O13 C7 C8 114.6(10)
O14 C7 C8 114.1(9)
O15 C8 O16 123.5(12)
O15 C8 C7 118.4(10)
O16 C8 C7 117.9(10)
O17 C9 O18 125.5(12)
O17 C9 C10 118.5(13)
O18 C9 C10 116.0(12)
O19 C10 O20 122.5(10)
O19 C10 C9 119.2(12)
O20 C10 C9 118.3(11)
C13 C11 N1 108.6(10)
C13 C11 C12 114.5(10)
N1 C11 C12 111.2(10)
C13 C11 H11 107.4
N1 C11 H11 107.4
C12 C11 H11 107.4
C11 C12 H12A 109.5
C11 C12 H12B 109.5
H12A C12 H12B 109.5
C11 C12 H12C 109.5
H12A C12 H12C 109.5
H12B C12 H12C 109.5
C11 C13 H13A 109.5
C11 C13 H13B 109.5
H13A C13 H13B 109.5
C11 C13 H13C 109.5
H13A C13 H13C 109.5
H13B C13 H13C 109.5
C22 C21 N2 111.2(10)
C22 C21 C23 114.8(11)
N2 C21 C23 109.7(10)
C22 C21 H21 106.9
N2 C21 H21 106.9
C23 C21 H21 106.9
C21 C22 H22A 109.5
C21 C22 H22B 109.5
H22A C22 H22B 109.5
C21 C22 H22C 109.5
H22A C22 H22C 109.5
H22B C22 H22C 109.5
C21 C23 H23A 109.5
C21 C23 H23B 109.5
H23A C23 H23B 109.5
C21 C23 H23C 109.5
H23A C23 H23C 109.5
H23B C23 H23C 109.5
C33 C31 C32 115.3(10)
C33 C31 N3 112.7(10)
C32 C31 N3 109.8(10)
C33 C31 H31 106.1
C32 C31 H31 106.1
N3 C31 H31 106.1
C31 C32 H32A 109.5
C31 C32 H32B 109.5
H32A C32 H32B 109.5
C31 C32 H32C 109.5
H32A C32 H32C 109.5
H32B C32 H32C 109.5
C31 C33 H33A 109.5
C31 C33 H33B 109.5
H33A C33 H33B 109.5
C31 C33 H33C 109.5
H33A C33 H33C 109.5
H33B C33 H33C 109.5
N4 C41 C42 112.6(10)
N4 C41 C43 111.0(10)
C42 C41 C43 111.7(11)
N4 C41 H41 107.1
C42 C41 H41 107.1
C43 C41 H41 107.1
C41 C42 H42A 109.5
C41 C42 H42B 109.5
H42A C42 H42B 109.5
C41 C42 H42C 109.5
H42A C42 H42C 109.5
H42B C42 H42C 109.5
C41 C43 H43A 109.5
C41 C43 H43B 109.5
H43A C43 H43B 109.5
C41 C43 H43C 109.5
H43A C43 H43C 109.5
H43B C43 H43C 109.5
C53 C51 N5 113.1(11)
C53 C51 C52 114.4(12)
N5 C51 C52 106.9(10)
C53 C51 H51 107.4
N5 C51 H51 107.4
C52 C51 H51 107.4
C51 C52 H52A 109.5
C51 C52 H52B 109.5
H52A C52 H52B 109.5
C51 C52 H52C 109.5
H52A C52 H52C 109.5
H52B C52 H52C 109.5
C51 C53 H53A 109.5
C51 C53 H53B 109.5
H53A C53 H53B 109.5
C51 C53 H53C 109.5
H53A C53 H53C 109.5
H53B C53 H53C 109.5
C63 C61 C62 113.4(11)
C63 C61 N6 110.1(10)
C62 C61 N6 110.8(10)
C63 C61 H61 107.4
C62 C61 H61 107.4
N6 C61 H61 107.4
C61 C62 H62A 109.5
C61 C62 H62B 109.5
H62A C62 H62B 109.5
C61 C62 H62C 109.5
H62A C62 H62C 109.5
H62B C62 H62C 109.5
C61 C63 H63A 109.5
C61 C63 H63B 109.5
H63A C63 H63B 109.5
C61 C63 H63C 109.5
H63A C63 H63C 109.5
H63B C63 H63C 109.5
N7 C71 C73 111.9(9)
N7 C71 C72 107.7(9)
C73 C71 C72 112.8(8)
N7 C71 H71 108.1
C73 C71 H71 108.1
C72 C71 H71 108.1
C71 C72 H72A 109.5
C71 C72 H72B 109.5
H72A C72 H72B 109.5
C71 C72 H72C 109.5
H72A C72 H72C 109.5
H72B C72 H72C 109.5
C71 C73 H73A 109.5
C71 C73 H73B 109.5
H73A C73 H73B 109.5
C71 C73 H73C 109.5
H73A C73 H73C 109.5
H73B C73 H73C 109.5
C82 C81 C83 111.3(9)
C82 C81 N8 112.4(9)
C83 C81 N8 109.5(8)
C82 C81 H81 107.8
C83 C81 H81 107.8
N8 C81 H81 107.8
C81 C82 H82A 109.5
C81 C82 H82B 109.5
H82A C82 H82B 109.5
C81 C82 H82C 109.5
H82A C82 H82C 109.5
H82B C82 H82C 109.5
C81 C83 H83A 109.5
C81 C83 H83B 109.5
H83A C83 H83B 109.5
C81 C83 H83C 109.5
H83A C83 H83C 109.5
H83B C83 H83C 109.5
C92 C91 C93 114.8(9)
C92 C91 N9 108.8(9)
C93 C91 N9 109.4(9)
C92 C91 H91 107.9
C93 C91 H91 107.9
N9 C91 H91 107.9
C91 C92 H92A 109.5
C91 C92 H92B 109.5
H92A C92 H92B 109.5
C91 C92 H92C 109.5
H92A C92 H92C 109.5
H92B C92 H92C 109.5
C91 C93 H93A 109.5
C91 C93 H93B 109.5
H93A C93 H93B 109.5
C91 C93 H93C 109.5
H93A C93 H93C 109.5
H93B C93 H93C 109.5
C103 C101 N10 108.6(11)
C103 C101 C102 114.9(11)
N10 C101 C102 108.1(10)
C103 C101 H101 108.4
N10 C101 H101 108.4
C102 C101 H101 108.4
C101 C102 H10A 109.5
C101 C102 H10B 109.5
H10A C102 H10B 109.5
C101 C102 H10C 109.5
H10A C102 H10C 109.5
H10B C102 H10C 109.5
C101 C103 H10D 109.5
C101 C103 H10E 109.5
H10D C103 H10E 109.5
C101 C103 H10F 109.5
H10D C103 H10F 109.5
H10E C103 H10F 109.5
N11 C111 C112 112.6(10)
N11 C111 C113 111.3(9)
C112 C111 C113 109.6(10)
N11 C111 H111 107.8
C112 C111 H111 107.8
C113 C111 H111 107.8
C111 C112 H11A 109.5
C111 C112 H11B 109.5
H11A C112 H11B 109.5
C111 C112 H11C 109.5
H11A C112 H11C 109.5
H11B C112 H11C 109.5
C111 C113 H11D 109.5
C111 C113 H11E 109.5
H11D C113 H11E 109.5
C111 C113 H11F 109.5
H11D C113 H11F 109.5
H11E C113 H11F 109.5
N12 C121 C123 110.7(10)
N12 C121 C122 110.7(10)
C123 C121 C122 109.7(10)
N12 C121 H121 108.6
C123 C121 H121 108.6
C122 C121 H121 108.6
C121 C122 H12D 109.5
C121 C122 H12E 109.5
H12D C122 H12E 109.5
C121 C122 H12F 109.5
H12D C122 H12F 109.5
H12E C122 H12F 109.5
C121 C123 H12G 109.5
C121 C123 H12H 109.5
H12G C123 H12H 109.5
C121 C123 H12I 109.5
H12G C123 H12I 109.5
H12H C123 H12I 109.5
O21L C11L O22 121.7(12)
O21L C11L C12L 117.1(11)
O22 C11L C12L 121.2(10)
O23 C12L O24 127.5(11)
O23 C12L C11L 118.7(10)
O24 C12L C11L 113.8(10)
C11 N1 P1 127.2(7)
C11 N1 Pd1 118.9(7)
P1 N1 Pd1 94.2(4)
C11 N1 Pd2 116.9(7)
P1 N1 Pd2 93.8(4)
Pd1 N1 Pd2 99.6(3)
C21 N2 P1 124.8(7)
C21 N2 Pd3 118.4(7)
P1 N2 Pd3 95.2(5)
C21 N2 Pd2 117.5(7)
P1 N2 Pd2 94.0(4)
Pd3 N2 Pd2 101.7(4)
C31 N3 P1 124.5(7)
C31 N3 Pd3 118.3(7)
P1 N3 Pd3 95.3(5)
C31 N3 Pd1 116.8(7)
P1 N3 Pd1 94.8(4)
Pd3 N3 Pd1 102.2(4)
C41 N4 P2 125.6(8)
C41 N4 Pd4 118.6(7)
P2 N4 Pd4 94.1(5)
C41 N4 Pd6 118.2(8)
P2 N4 Pd6 94.8(4)
Pd4 N4 Pd6 99.5(4)
C51 N5 P2 123.7(8)
C51 N5 Pd4 121.3(7)
P2 N5 Pd4 94.4(5)
C51 N5 Pd5 116.8(8)
P2 N5 Pd5 94.7(5)
Pd4 N5 Pd5 100.2(4)
C61 N6 P2 125.7(7)
C61 N6 Pd6 118.0(7)
P2 N6 Pd6 95.1(4)
C61 N6 Pd5 117.3(7)
P2 N6 Pd5 94.7(4)
Pd6 N6 Pd5 100.7(4)
C71 N7 P3 123.8(6)
C71 N7 Pd9 120.1(7)
P3 N7 Pd9 94.8(4)
C71 N7 Pd7 118.2(7)
P3 N7 Pd7 93.3(4)
Pd9 N7 Pd7 100.7(3)
C81 N8 P3 123.0(7)
C81 N8 Pd7 118.7(7)
P3 N8 Pd7 94.6(4)
C81 N8 Pd8 118.2(6)
P3 N8 Pd8 94.4(4)
Pd7 N8 Pd8 102.7(3)
C91 N9 P3 126.6(7)
C91 N9 Pd9 116.5(6)
P3 N9 Pd9 94.2(4)
C91 N9 Pd8 118.0(6)
P3 N9 Pd8 94.1(4)
Pd9 N9 Pd8 102.1(3)
C101 N10 P4 124.3(7)
C101 N10 Pd11 116.5(8)
P4 N10 Pd11 96.3(4)
C101 N10 Pd10 116.6(7)
P4 N10 Pd10 96.1(5)
Pd11 N10 Pd10 102.9(4)
C111 N11 P4 124.7(7)
C111 N11 Pd10 116.9(7)
P4 N11 Pd10 94.5(4)
C111 N11 Pd12 119.3(7)
P4 N11 Pd12 94.3(4)
Pd10 N11 Pd12 101.9(4)
C121 N12 P4 126.9(8)
C121 N12 Pd11 118.6(8)
P4 N12 Pd11 93.4(4)
C121 N12 Pd12 118.2(7)
P4 N12 Pd12 93.3(4)
Pd11 N12 Pd12 100.4(4)
C1 O1 Pd2 109.6(8)
C1 O2 Pd5 109.4(8)
C2 O3 Pd2 111.5(8)
C2 O4 Pd5 110.8(9)
C3 O5 Pd3 113.4(7)
C3 O6 Pd8 110.5(7)
C4 O7 Pd3 111.2(8)
C4 O8 Pd8 111.7(8)
C5 O9 Pd1 113.2(8)
C5 O10 Pd10 110.7(8)
C6 O12 Pd10 111.2(7)
C7 O13 Pd9 114.1(8)
C7 O14 Pd12 114.0(7)
C8 O15 Pd9 110.5(8)
C8 O16 Pd12 109.4(8)
C9 O17 Pd6 110.1(9)
C9 O18 Pd11 111.8(8)
C10 O19 Pd6 109.5(8)
C10 O20 Pd11 111.8(7)
C11L O22 Pd4 108.1(7)
C12L O23 Pd7 111.2(7)
C12L O24 Pd4 112.9(7)
C6 O11L Pd1 109.6(7)
C11L O21L Pd7 110.1(8)
Cl2G C1G Cl1G 78.5(10)
Cl2G C1G H1G1 115.5
Cl1G C1G H1G1 115.5
Cl2G C1G H1G2 115.5
Cl1G C1G H1G2 115.5
H1G1 C1G H1G2 112.5
Cl4G C2G Cl3G 85.5(12)
Cl4G C2G H2G1 114.4
Cl3G C2G H2G1 114.4
Cl4G C2G H2G2 114.4
Cl3G C2G H2G2 114.4
H2G1 C2G H2G2 111.5
O11 P1 N3 122.3(5)
O11 P1 N1 121.6(4)
N3 P1 N1 94.6(5)
O11 P1 N2 122.7(5)
N3 P1 N2 93.0(4)
N1 P1 N2 95.1(4)
O11 P1 Pd1 138.8(4)
N3 P1 Pd1 47.3(3)
N1 P1 Pd1 47.5(3)
N2 P1 Pd1 98.5(3)
O11 P1 Pd2 139.7(4)
N3 P1 Pd2 98.0(3)
N1 P1 Pd2 47.9(3)
N2 P1 Pd2 47.3(3)
Pd1 P1 Pd2 68.95(7)
O11 P1 Pd3 138.4(3)
N3 P1 Pd3 46.9(3)
N1 P1 Pd3 100.0(3)
N2 P1 Pd3 46.3(3)
Pd1 P1 Pd3 69.80(7)
Pd2 P1 Pd3 69.09(7)
O21 P2 N6 120.9(5)
O21 P2 N5 123.2(5)
N6 P2 N5 94.3(5)
O21 P2 N4 122.5(5)
N6 P2 N4 93.9(5)
N5 P2 N4 94.4(5)
O21 P2 Pd4 141.1(4)
N6 P2 Pd4 98.0(3)
N5 P2 Pd4 47.2(3)
N4 P2 Pd4 47.3(3)
O21 P2 Pd5 138.6(4)
N6 P2 Pd5 47.3(3)
N5 P2 Pd5 47.2(3)
N4 P2 Pd5 98.9(3)
Pd4 P2 Pd5 68.70(8)
O21 P2 Pd6 138.4(4)
N6 P2 Pd6 46.9(3)
N5 P2 Pd6 98.4(4)
N4 P2 Pd6 47.1(3)
Pd4 P2 Pd6 68.38(8)
Pd5 P2 Pd6 68.96(8)
O31 P3 N8 122.5(5)
O31 P3 N9 122.4(5)
N8 P3 N9 94.4(4)
O31 P3 N7 121.6(4)
N8 P3 N7 94.9(4)
N9 P3 N7 93.8(4)
O31 P3 Pd9 139.1(4)
N8 P3 Pd9 98.5(3)
N9 P3 Pd9 47.3(3)
N7 P3 Pd9 46.6(3)
O31 P3 Pd8 138.5(3)
N8 P3 Pd8 47.2(3)
N9 P3 Pd8 47.4(3)
N7 P3 Pd8 100.0(3)
Pd9 P3 Pd8 69.96(7)
O31 P3 Pd7 138.6(4)
N8 P3 Pd7 47.0(3)
N9 P3 Pd7 99.0(3)
N7 P3 Pd7 48.0(3)
Pd9 P3 Pd7 69.13(7)
Pd8 P3 Pd7 69.98(7)
O41 P4 N10 125.2(5)
O41 P4 N11 121.3(5)
N10 P4 N11 92.8(5)
O41 P4 N12 121.7(5)
N10 P4 N12 93.4(5)
N11 P4 N12 94.4(4)
O41 P4 Pd11 140.6(4)
N10 P4 Pd11 46.1(3)
N11 P4 Pd11 98.1(3)
N12 P4 Pd11 47.5(3)
O41 P4 Pd12 137.6(4)
N10 P4 Pd12 97.2(3)
N11 P4 Pd12 46.8(3)
N12 P4 Pd12 47.7(3)
Pd11 P4 Pd12 69.23(8)
O41 P4 Pd10 138.9(4)
N10 P4 Pd10 46.3(3)
N11 P4 Pd10 46.7(3)
N12 P4 Pd10 99.3(3)
Pd11 P4 Pd10 69.20(8)
Pd12 P4 Pd10 69.08(8)
N3 Pd1 N1 76.2(3)
N3 Pd1 O11L 175.1(4)
N1 Pd1 O11L 99.0(3)
N3 Pd1 O9 101.9(3)
N1 Pd1 O9 178.1(3)
O11L Pd1 O9 82.9(3)
N3 Pd1 P1 38.0(3)
N1 Pd1 P1 38.3(2)
O11L Pd1 P1 137.3(2)
O9 Pd1 P1 139.8(2)
N3 Pd1 Pd2 80.6(3)
N1 Pd1 Pd2 40.4(2)
O11L Pd1 Pd2 95.0(3)
O9 Pd1 Pd2 139.8(2)
P1 Pd1 Pd2 55.59(8)
N3 Pd1 Pd3 38.8(3)
N1 Pd1 Pd3 81.5(2)
O11L Pd1 Pd3 140.1(3)
O9 Pd1 Pd3 97.1(2)
P1 Pd1 Pd3 55.21(7)
Pd2 Pd1 Pd3 59.83(3)
N2 Pd2 N1 76.9(3)
N2 Pd2 O3 173.9(4)
N1 Pd2 O3 97.3(3)
N2 Pd2 O1 102.3(4)
N1 Pd2 O1 178.7(3)
O3 Pd2 O1 83.4(3)
N2 Pd2 P1 38.7(3)
N1 Pd2 P1 38.3(2)
O3 Pd2 P1 135.6(3)
O1 Pd2 P1 141.0(2)
N2 Pd2 Pd1 81.4(3)
N1 Pd2 Pd1 40.0(2)
O3 Pd2 Pd1 93.0(3)
O1 Pd2 Pd1 139.0(2)
P1 Pd2 Pd1 55.46(8)
N2 Pd2 Pd3 38.8(3)
N1 Pd2 Pd3 82.0(2)
O3 Pd2 Pd3 139.2(2)
O1 Pd2 Pd3 96.8(2)
P1 Pd2 Pd3 55.50(7)
Pd1 Pd2 Pd3 60.65(3)
N2 Pd3 N3 76.2(4)
N2 Pd3 O5 177.2(3)
N3 Pd3 O5 101.2(3)
N2 Pd3 O7 100.1(4)
N3 Pd3 O7 175.9(3)
O5 Pd3 O7 82.4(3)
N2 Pd3 P1 38.6(3)
N3 Pd3 P1 37.8(3)
O5 Pd3 P1 138.9(2)
O7 Pd3 P1 138.7(2)
N2 Pd3 Pd2 39.5(2)
N3 Pd3 Pd2 80.5(3)
O5 Pd3 Pd2 139.5(2)
O7 Pd3 Pd2 95.6(2)
P1 Pd3 Pd2 55.42(7)
N2 Pd3 Pd1 80.9(3)
N3 Pd3 Pd1 39.0(3)
O5 Pd3 Pd1 96.5(2)
O7 Pd3 Pd1 139.2(2)
P1 Pd3 Pd1 54.99(7)
Pd2 Pd3 Pd1 59.53(3)
N5 Pd4 N4 77.0(4)
N5 Pd4 O22 99.8(4)
N4 Pd4 O22 176.3(4)
N5 Pd4 O24 175.8(4)
N4 Pd4 O24 99.9(3)
O22 Pd4 O24 83.2(3)
N5 Pd4 P2 38.5(3)
N4 Pd4 P2 38.5(3)
O22 Pd4 P2 138.3(2)
O24 Pd4 P2 138.4(2)
N5 Pd4 Pd6 82.2(3)
N4 Pd4 Pd6 40.3(3)
O22 Pd4 Pd6 137.8(2)
O24 Pd4 Pd6 93.6(2)
P2 Pd4 Pd6 56.14(8)
N5 Pd4 Pd5 40.1(3)
N4 Pd4 Pd5 82.2(3)
O22 Pd4 Pd5 94.2(2)
O24 Pd4 Pd5 137.2(2)
P2 Pd4 Pd5 55.93(7)
Pd6 Pd4 Pd5 60.60(3)
N5 Pd5 N6 76.1(3)
N5 Pd5 O4 175.4(4)
N6 Pd5 O4 99.6(3)
N5 Pd5 O2 102.3(3)
N6 Pd5 O2 177.8(3)
O4 Pd5 O2 81.9(3)
N5 Pd5 P2 38.2(3)
N6 Pd5 P2 38.1(2)
O4 Pd5 P2 137.6(2)
O2 Pd5 P2 140.4(2)
N5 Pd5 Pd4 39.7(3)
N6 Pd5 Pd4 80.7(2)
O4 Pd5 Pd4 138.4(2)
O2 Pd5 Pd4 97.1(2)
P2 Pd5 Pd4 55.37(7)
N5 Pd5 Pd6 81.2(3)
N6 Pd5 Pd6 39.5(3)
O4 Pd5 Pd6 94.4(2)
O2 Pd5 Pd6 139.0(2)
P2 Pd5 Pd6 55.56(8)
Pd4 Pd5 Pd6 59.53(3)
N6 Pd6 N4 76.1(4)
N6 Pd6 O19 100.3(3)
N4 Pd6 O19 176.3(4)
N6 Pd6 O17 176.9(3)
N4 Pd6 O17 101.0(4)
O19 Pd6 O17 82.6(3)
N6 Pd6 P2 38.0(2)
N4 Pd6 P2 38.1(3)
O19 Pd6 P2 138.3(2)
O17 Pd6 P2 139.1(3)
N6 Pd6 Pd4 81.1(2)
N4 Pd6 Pd4 40.1(2)
O19 Pd6 Pd4 139.2(2)
O17 Pd6 Pd4 96.0(2)
P2 Pd6 Pd4 55.48(7)
N6 Pd6 Pd5 39.7(3)
N4 Pd6 Pd5 81.5(3)
O19 Pd6 Pd5 95.3(2)
O17 Pd6 Pd5 139.2(3)
P2 Pd6 Pd5 55.48(7)
Pd4 Pd6 Pd5 59.87(3)
N8 Pd7 N7 76.9(3)
N8 Pd7 O21L 100.5(3)
N7 Pd7 O21L 177.0(3)
N8 Pd7 O23 176.4(3)
N7 Pd7 O23 99.8(3)
O21L Pd7 O23 82.7(3)
N8 Pd7 P3 38.4(3)
N7 Pd7 P3 38.6(2)
O21L Pd7 P3 138.9(2)
O23 Pd7 P3 138.4(2)
N8 Pd7 Pd9 81.2(3)
N7 Pd7 Pd9 39.1(2)
O21L Pd7 Pd9 139.5(2)
O23 Pd7 Pd9 95.2(2)
P3 Pd7 Pd9 55.39(7)
N8 Pd7 Pd8 38.7(2)
N7 Pd7 Pd8 81.1(2)
O21L Pd7 Pd8 95.9(2)
O23 Pd7 Pd8 139.7(2)
P3 Pd7 Pd8 54.98(6)
Pd9 Pd7 Pd8 60.30(3)
N8 Pd8 N9 76.8(3)
N8 Pd8 O8 100.0(3)
N9 Pd8 O8 176.6(3)
N8 Pd8 O6 176.9(3)
N9 Pd8 O6 100.2(3)
O8 Pd8 O6 83.1(3)
N8 Pd8 P3 38.5(3)
N9 Pd8 P3 38.5(2)
O8 Pd8 P3 138.3(2)
O6 Pd8 P3 138.5(2)
N8 Pd8 Pd9 80.3(2)
N9 Pd8 Pd9 38.9(2)
O8 Pd8 Pd9 140.1(2)
O6 Pd8 Pd9 97.0(2)
P3 Pd8 Pd9 55.00(6)
N8 Pd8 Pd7 38.6(2)
N9 Pd8 Pd7 80.6(2)
O8 Pd8 Pd7 96.2(2)
O6 Pd8 Pd7 140.90(19)
P3 Pd8 Pd7 55.03(7)
Pd9 Pd8 Pd7 59.31(3)
N7 Pd9 N9 77.1(3)
N7 Pd9 O15 100.0(3)
N9 Pd9 O15 176.8(4)
N7 Pd9 O13 177.9(3)
N9 Pd9 O13 100.8(3)
O15 Pd9 O13 82.2(3)
N7 Pd9 P3 38.6(2)
N9 Pd9 P3 38.5(2)
O15 Pd9 P3 138.5(2)
O13 Pd9 P3 139.3(2)
N7 Pd9 Pd7 40.2(2)
N9 Pd9 Pd7 81.6(2)
O15 Pd9 Pd7 95.4(3)
O13 Pd9 Pd7 140.1(2)
P3 Pd9 Pd7 55.48(7)
N7 Pd9 Pd8 81.9(2)
N9 Pd9 Pd8 39.0(2)
O15 Pd9 Pd8 139.9(2)
O13 Pd9 Pd8 96.6(2)
P3 Pd9 Pd8 55.04(6)
Pd7 Pd9 Pd8 60.39(3)
N10 Pd10 N11 76.3(4)
N10 Pd10 O12 101.7(4)
N11 Pd10 O12 176.8(4)
N10 Pd10 O10 175.0(3)
N11 Pd10 O10 99.3(3)
O12 Pd10 O10 82.6(3)
N10 Pd10 P4 37.6(3)
N11 Pd10 P4 38.9(2)
O12 Pd10 P4 139.3(2)
O10 Pd10 P4 138.2(2)
N10 Pd10 Pd12 80.0(3)
N11 Pd10 Pd12 39.1(2)
O12 Pd10 Pd12 138.4(2)
O10 Pd10 Pd12 95.1(2)
P4 Pd10 Pd12 55.43(7)
N10 Pd10 Pd11 38.4(3)
N11 Pd10 Pd11 81.4(3)
O12 Pd10 Pd11 95.6(3)
O10 Pd10 Pd11 139.2(2)
P4 Pd10 Pd11 55.31(8)
Pd12 Pd10 Pd11 60.02(3)
N10 Pd11 N12 76.7(4)
N10 Pd11 O20 101.0(4)
N12 Pd11 O20 176.7(4)
N10 Pd11 O18 175.3(3)
N12 Pd11 O18 100.2(3)
O20 Pd11 O18 82.0(3)
N10 Pd11 P4 37.7(3)
N12 Pd11 P4 39.1(3)
O20 Pd11 P4 138.7(2)
O18 Pd11 P4 139.3(2)
N10 Pd11 Pd12 80.1(3)
N12 Pd11 Pd12 39.9(2)
O20 Pd11 Pd12 137.6(2)
O18 Pd11 Pd12 95.2(2)
P4 Pd11 Pd12 55.45(7)
N10 Pd11 Pd10 38.7(3)
N12 Pd11 Pd10 82.2(3)
O20 Pd11 Pd10 94.5(2)
O18 Pd11 Pd10 137.9(2)
P4 Pd11 Pd10 55.49(7)
Pd12 Pd11 Pd10 59.95(3)
N11 Pd12 N12 77.9(4)
N11 Pd12 O14 100.4(3)
N12 Pd12 O14 178.1(3)
N11 Pd12 O16 175.6(3)
N12 Pd12 O16 98.2(3)
O14 Pd12 O16 83.5(3)
N11 Pd12 P4 38.9(3)
N12 Pd12 P4 39.0(3)
O14 Pd12 P4 139.2(2)
O16 Pd12 P4 137.3(2)
N11 Pd12 Pd10 39.0(2)
N12 Pd12 Pd10 82.1(3)
O14 Pd12 Pd10 96.1(2)
O16 Pd12 Pd10 138.9(2)
P4 Pd12 Pd10 55.49(8)
N11 Pd12 Pd11 81.3(2)
N12 Pd12 Pd11 39.7(3)
O14 Pd12 Pd11 139.5(2)
O16 Pd12 Pd11 94.4(2)
P4 Pd12 Pd11 55.33(8)
Pd10 Pd12 Pd11 60.03(3)

loop_
_geom_bond_atom_site_label_1
_geom_bond_atom_site_label_2
_geom_bond_distance
C1 O2 1.223(13)
C1 O1 1.276(13)
C1 C2 1.537(18)
C2 O4 1.196(15)
C2 O3 1.318(16)
C3 O6 1.213(12)
C3 O5 1.273(12)
C3 C4 1.612(15)
C4 O8 1.247(13)
C4 O7 1.261(13)
C5 O10 1.224(14)
C5 O9 1.253(13)
C5 C6 1.582(16)
C6 O11L 1.255(13)
C6 O12 1.279(12)
C7 O13 1.196(11)
C7 O14 1.263(13)
C7 C8 1.605(16)
C8 O15 1.237(13)
C8 O16 1.309(12)
C9 O17 1.220(15)
C9 O18 1.312(15)
C9 C10 1.511(16)
C10 O19 1.236(13)
C10 O20 1.301(14)
C11 C13 1.515(16)
C11 N1 1.521(12)
C11 C12 1.538(17)
C11 H11 1.0000
C12 H12A 0.9800
C12 H12B 0.9800
C12 H12C 0.9800
C13 H13A 0.9800
C13 H13B 0.9800
C13 H13C 0.9800
C21 C22 1.497(17)
C21 N2 1.554(14)
C21 C23 1.561(16)
C21 H21 1.0000
C22 H22A 0.9800
C22 H22B 0.9800
C22 H22C 0.9800
C23 H23A 0.9800
C23 H23B 0.9800
C23 H23C 0.9800
C31 C33 1.496(15)
C31 C32 1.521(16)
C31 N3 1.525(14)
C31 H31 1.0000
C32 H32A 0.9800
C32 H32B 0.9800
C32 H32C 0.9800
C33 H33A 0.9800
C33 H33B 0.9800
C33 H33C 0.9800
C41 N4 1.459(15)
C41 C42 1.516(16)
C41 C43 1.563(17)
C41 H41 1.0000
C42 H42A 0.9800
C42 H42B 0.9800
C42 H42C 0.9800
C43 H43A 0.9800
C43 H43B 0.9800
C43 H43C 0.9800
C51 C53 1.489(16)
C51 N5 1.554(16)
C51 C52 1.565(16)
C51 H51 1.0000
C52 H52A 0.9800
C52 H52B 0.9800
C52 H52C 0.9800
C53 H53A 0.9800
C53 H53B 0.9800
C53 H53C 0.9800
C61 C63 1.469(15)
C61 C62 1.501(17)
C61 N6 1.547(13)
C61 H61 1.0000
C62 H62A 0.9800
C62 H62B 0.9800
C62 H62C 0.9800
C63 H63A 0.9800
C63 H63B 0.9800
C63 H63C 0.9800
C71 N7 1.519(12)
C71 C73 1.524(16)
C71 C72 1.524(16)
C71 H71 1.0000
C72 H72A 0.9800
C72 H72B 0.9800
C72 H72C 0.9800
C73 H73A 0.9800
C73 H73B 0.9800
C73 H73C 0.9800
C81 C82 1.496(15)
C81 C83 1.521(15)
C81 N8 1.528(13)
C81 H81 1.0000
C82 H82A 0.9800
C82 H82B 0.9800
C82 H82C 0.9800
C83 H83A 0.9800
C83 H83B 0.9800
C83 H83C 0.9800
C91 C92 1.522(15)
C91 C93 1.539(14)
C91 N9 1.559(13)
C91 H91 1.0000
C92 H92A 0.9800
C92 H92B 0.9800
C92 H92C 0.9800
C93 H93A 0.9800
C93 H93B 0.9800
C93 H93C 0.9800
C101 C103 1.572(17)
C101 N10 1.583(15)
C101 C102 1.589(18)
C101 H101 1.0000
C102 H10A 0.9800
C102 H10B 0.9800
C102 H10C 0.9800
C103 H10D 0.9800
C103 H10E 0.9800
C103 H10F 0.9800
C111 N11 1.479(14)
C111 C112 1.528(16)
C111 C113 1.579(16)
C111 H111 1.0000
C112 H11A 0.9800
C112 H11B 0.9800
C112 H11C 0.9800
C113 H11D 0.9800
C113 H11E 0.9800
C113 H11F 0.9800
C121 N12 1.463(14)
C121 C123 1.550(16)
C121 C122 1.586(16)
C121 H121 1.0000
C122 H12D 0.9800
C122 H12E 0.9800
C122 H12F 0.9800
C123 H12G 0.9800
C123 H12H 0.9800
C123 H12I 0.9800
C11L O21L 1.269(12)
C11L O22 1.282(14)
C11L C12L 1.570(16)
C12L O23 1.205(13)
C12L O24 1.259(12)
N1 P1 1.698(8)
N1 Pd1 2.017(9)
N1 Pd2 2.033(9)
N2 P1 1.713(10)
N2 Pd3 1.987(9)
N2 Pd2 2.015(9)
N3 P1 1.685(10)
N3 Pd3 2.006(9)
N3 Pd1 2.012(9)
N4 P2 1.704(10)
N4 Pd4 2.012(9)
N4 Pd6 2.021(9)
N5 P2 1.703(9)
N5 Pd4 2.007(10)
N5 Pd5 2.021(10)
N6 P2 1.699(9)
N6 Pd6 2.016(9)
N6 Pd5 2.025(9)
N7 P3 1.707(7)
N7 Pd9 1.987(9)
N7 Pd7 2.034(9)
N8 P3 1.702(9)
N8 Pd7 2.002(8)
N8 Pd8 2.006(8)
N9 P3 1.702(9)
N9 Pd9 2.008(8)
N9 Pd8 2.014(9)
N10 P4 1.677(10)
N10 Pd11 1.977(10)
N10 Pd10 1.990(9)
N11 P4 1.722(9)
N11 Pd10 1.994(9)
N11 Pd12 1.997(8)
N12 P4 1.724(10)
N12 Pd11 2.015(9)
N12 Pd12 2.024(8)
O1 Pd2 2.075(8)
O2 Pd5 2.073(8)
O3 Pd2 2.044(8)
O4 Pd5 2.043(9)
O5 Pd3 2.045(7)
O6 Pd8 2.071(7)
O7 Pd3 2.072(7)
O8 Pd8 2.045(8)
O9 Pd1 2.065(8)
O10 Pd10 2.083(8)
O11 P1 1.444(7)
O12 Pd10 2.063(8)
O13 Pd9 2.053(8)
O14 Pd12 2.050(7)
O15 Pd9 2.041(7)
O16 Pd12 2.060(8)
O17 Pd6 2.049(9)
O18 Pd11 2.075(8)
O19 Pd6 2.038(8)
O20 Pd11 2.045(8)
O21 P2 1.442(8)
O22 Pd4 2.064(7)
O23 Pd7 2.068(7)
O24 Pd4 2.069(8)
O31 P3 1.463(7)
O41 P4 1.435(9)
O11L Pd1 2.046(7)
O21L Pd7 2.058(7)
C1G Cl2G 1.779(16)
C1G Cl1G 1.808(14)
C1G H1G1 0.9900
C1G H1G2 0.9900
C2G Cl4G 1.764(17)
C2G Cl3G 1.865(17)
C2G H2G1 0.9900
C2G H2G2 0.9900
P1 Pd1 2.730(3)
P1 Pd2 2.735(3)
P1 Pd3 2.737(3)
P2 Pd4 2.729(3)
P2 Pd5 2.747(3)
P2 Pd6 2.750(4)
P3 Pd9 2.727(3)
P3 Pd8 2.728(3)
P3 Pd7 2.730(3)
P4 Pd11 2.728(4)
P4 Pd12 2.732(3)
P4 Pd10 2.734(3)
Pd1 Pd2 3.0933(14)
Pd1 Pd3 3.1283(13)
Pd2 Pd3 3.1028(13)
Pd4 Pd6 3.0785(14)
Pd4 Pd5 3.0894(15)
Pd5 Pd6 3.1120(15)
Pd7 Pd9 3.0960(12)
Pd7 Pd8 3.1300(12)
Pd8 Pd9 3.1274(12)
Pd10 Pd12 3.0996(14)
Pd10 Pd11 3.1019(14)
Pd11 Pd12 3.1019(13)

loop_
_platon_squeeze_void_nr
_platon_squeeze_void_average_x
_platon_squeeze_void_average_y
_platon_squeeze_void_average_z
_platon_squeeze_void_volume
_platon_squeeze_void_count_electrons
_platon_squeeze_void_content
1 -0.014 -0.006 -0.013 5183 4314 ' '
